data_4517977
loop_
_publ_author_name
'Astaf&#x2019;eva, Tatiana V.'
'Arsenyev, Maxim V.'
'Rumyantcev, Roman V.'
'Fukin, Georgy K.'
'Cherkasov, Vladimir K.'
'Poddel&#x2019;sky, Andrey I.'

_publ_section_title
;
 Imine-Based Catechols and o-Benzoquinones: Synthesis, Structure, and
 Features of Redox Behavior
;
_journal_name_full 'ACS Omega'
_journal_paper_doi 10.1021/acsomega.0c02277
_journal_year 2020
_chemical_formula_sum 'C22 H29 N O3'
_chemical_formula_weight 355.46
_space_group_crystal_system monoclinic
_space_group_IT_number 14
_space_group_name_Hall '-P 2yn'
_space_group_name_H-M_alt 'P 1 21/n 1'
_atom_sites_solution_hydrogens mixed
_atom_sites_solution_primary dual
_atom_sites_solution_secondary difmap
_audit_creation_method SHELXL-2014/7
_cell_angle_alpha 90
_cell_angle_beta 115.5932(9)
_cell_angle_gamma 90
_cell_formula_units_Z 4
_cell_length_a 10.6120(5)
_cell_length_b 17.6733(9)
_cell_length_c 11.5549(6)
_cell_measurement_reflns_used 9906
_cell_measurement_temperature 100(2)
_cell_measurement_theta_max 30.27
_cell_measurement_theta_min 3.02
_cell_volume 1954.48(17)
_computing_cell_refinement 'Bruker SAINT'
_computing_data_collection 'Bruker APEX2'
_computing_data_reduction 'Bruker SAINT'
_computing_molecular_graphics OLEX2
_computing_publication_material 'Bruker SHELXTL'
_computing_structure_refinement 'SHELXL-2014/7 (Sheldrick, 2014)'
_computing_structure_solution 'SHELXT-2014/4 (Sheldrick, 2014)'
_diffrn_ambient_temperature 100(2)
_diffrn_measured_fraction_theta_full 0.995
_diffrn_measured_fraction_theta_max 0.996
_diffrn_measurement_device_type 'Bruker D8 Quest CMOS'
_diffrn_measurement_method '\w scans'
_diffrn_radiation_type MoK\a
_diffrn_radiation_wavelength 0.71073
_diffrn_reflns_av_R_equivalents 0.0271
_diffrn_reflns_av_unetI/netI 0.0200
_diffrn_reflns_Laue_measured_fraction_full 0.995
_diffrn_reflns_Laue_measured_fraction_max 0.996
_diffrn_reflns_limit_h_max 14
_diffrn_reflns_limit_h_min -14
_diffrn_reflns_limit_k_max 23
_diffrn_reflns_limit_k_min -23
_diffrn_reflns_limit_l_max 15
_diffrn_reflns_limit_l_min -15
_diffrn_reflns_number 23626
_diffrn_reflns_point_group_measured_fraction_full 0.995
_diffrn_reflns_point_group_measured_fraction_max 0.996
_diffrn_reflns_theta_full 25.242
_diffrn_reflns_theta_max 27.999
_diffrn_reflns_theta_min 3.022
_diffrn_source 'microfocus sealed tube'
_exptl_absorpt_coefficient_mu 0.079
_exptl_absorpt_correction_T_max 0.9860
_exptl_absorpt_correction_T_min 0.9094
_exptl_absorpt_correction_type multi-scan
_exptl_absorpt_process_details 'SADABS 2014/5 (Bruker AXS Inc.)'
_exptl_crystal_colour red
_exptl_crystal_density_diffrn 1.208
_exptl_crystal_description prism
_exptl_crystal_F_000 768
_exptl_crystal_size_max 0.320
_exptl_crystal_size_mid 0.240
_exptl_crystal_size_min 0.140
_refine_diff_density_max 0.336
_refine_diff_density_min -0.173
_refine_diff_density_rms 0.041
_refine_ls_extinction_method none
_refine_ls_goodness_of_fit_ref 1.039
_refine_ls_hydrogen_treatment mixed
_refine_ls_matrix_type full
_refine_ls_number_parameters 254
_refine_ls_number_reflns 4698
_refine_ls_number_restraints 0
_refine_ls_restrained_S_all 1.039
_refine_ls_R_factor_all 0.0495
_refine_ls_R_factor_gt 0.0398
_refine_ls_shift/su_max 0.000
_refine_ls_shift/su_mean 0.000
_refine_ls_structure_factor_coef Fsqd
_refine_ls_weighting_details 'w=1/[\s^2^(Fo^2^)+(0.0586P)^2^+0.4943P] where P=(Fo^2^+2Fc^2^)/3'
_refine_ls_weighting_scheme calc
_refine_ls_wR_factor_gt 0.1040
_refine_ls_wR_factor_ref 0.1092
_reflns_Friedel_coverage 0.000
_reflns_number_gt 3941
_reflns_number_total 4698
_reflns_threshold_expression 'I > 2\s(I)'
_cod_data_source_file ao0c02277_si_001.cif
_cod_data_source_block 6
_cod_original_sg_symbol_H-M 'P 21/n'
_cod_database_code 4517977
_shelx_shelxl_version_number 2014/7
_shelx_space_group_comment
;
The symmetry employed for this shelxl refinement is uniquely defined
by the following loop, which should always be used as a source of
symmetry information in preference to the above space-group names.
They are only intended as comments.
;
_shelx_estimated_absorpt_t_min 0.975
_shelx_estimated_absorpt_t_max 0.989

loop_
_space_group_symop_operation_xyz
'x, y, z'
'-x+1/2, y+1/2, -z+1/2'
'-x, -y, -z'
'x-1/2, -y-1/2, z-1/2'

loop_
_atom_site_label
_atom_site_type_symbol
_atom_site_fract_x
_atom_site_fract_y
_atom_site_fract_z
_atom_site_U_iso_or_equiv
_atom_site_adp_type
_atom_site_occupancy
_atom_site_site_symmetry_order
_atom_site_calc_flag
_atom_site_refinement_flags_posn
_atom_site_refinement_flags_adp
_atom_site_refinement_flags_occupancy
_atom_site_disorder_assembly
_atom_site_disorder_group
O1 O 0.11573(8) 0.43892(4) 0.50866(7) 0.02260(18) Uani 1 1 d . . . . .
H1 H 0.213(3) 0.4319(15) 0.475(2) 0.101(8) Uiso 1 1 d . . . . .
O2 O -0.05049(8) 0.42754(5) 0.62271(8) 0.02519(19) Uani 1 1 d . . . . .
H2 H -0.0496(18) 0.4610(10) 0.5665(17) 0.050(5) Uiso 1 1 d . . . . .
O3 O 0.60723(9) 0.43979(5) 0.17932(8) 0.0291(2) Uani 1 1 d . . . . .
N1 N 0.33264(9) 0.40698(5) 0.48938(9) 0.01974(19) Uani 1 1 d . . . . .
C1 C 0.16640(11) 0.40190(6) 0.61930(10) 0.0184(2) Uani 1 1 d . . . . .
C2 C 0.07838(10) 0.39505(6) 0.68078(10) 0.0189(2) Uani 1 1 d . . . . .
C3 C 0.11918(11) 0.35489(6) 0.79298(10) 0.0179(2) Uani 1 1 d . . . . .
C4 C 0.25536(11) 0.32473(6) 0.84662(10) 0.0187(2) Uani 1 1 d . . . . .
H4A H 0.2851 0.2979 0.9253 0.022 Uiso 1 1 calc R U . . .
C5 C 0.34844(11) 0.33125(6) 0.79337(10) 0.0180(2) Uani 1 1 d . . . . .
C6 C 0.30108(11) 0.36929(6) 0.67313(10) 0.0178(2) Uani 1 1 d . . . . .
C7 C 0.02083(11) 0.34336(6) 0.85657(10) 0.0206(2) Uani 1 1 d . . . . .
C8 C -0.02255(13) 0.42010(7) 0.88929(13) 0.0287(3) Uani 1 1 d . . . . .
H8A H -0.0719 0.4493 0.8103 0.043 Uiso 1 1 calc R U . . .
H8B H 0.0608 0.4479 0.9472 0.043 Uiso 1 1 calc R U . . .
H8C H -0.0844 0.4122 0.9313 0.043 Uiso 1 1 calc R U . . .
C9 C -0.10753(12) 0.29912(7) 0.76506(12) 0.0284(3) Uani 1 1 d . . . . .
H9A H -0.1535 0.3267 0.6839 0.043 Uiso 1 1 calc R U . . .
H9B H -0.1728 0.2931 0.8039 0.043 Uiso 1 1 calc R U . . .
H9C H -0.0785 0.2491 0.7488 0.043 Uiso 1 1 calc R U . . .
C10 C 0.08866(13) 0.29845(7) 0.98093(11) 0.0274(3) Uani 1 1 d . . . . .
H10A H 0.1176 0.2488 0.9633 0.041 Uiso 1 1 calc R U . . .
H10B H 0.0214 0.2918 1.0174 0.041 Uiso 1 1 calc R U . . .
H10C H 0.1706 0.3259 1.0421 0.041 Uiso 1 1 calc R U . . .
C11 C 0.49826(11) 0.30168(6) 0.86727(10) 0.0200(2) Uani 1 1 d . . . . .
C12 C 0.60222(11) 0.36700(6) 0.89282(11) 0.0236(2) Uani 1 1 d . . . . .
H12A H 0.5979 0.3854 0.8112 0.035 Uiso 1 1 calc R U . . .
H12B H 0.6970 0.3491 0.9473 0.035 Uiso 1 1 calc R U . . .
H12C H 0.5782 0.4083 0.9363 0.035 Uiso 1 1 calc R U . . .
C13 C 0.53217(12) 0.23627(7) 0.79767(12) 0.0262(2) Uani 1 1 d . . . . .
H13A H 0.4683 0.1940 0.7871 0.039 Uiso 1 1 calc R U . . .
H13B H 0.6287 0.2196 0.8484 0.039 Uiso 1 1 calc R U . . .
H13C H 0.5211 0.2535 0.7132 0.039 Uiso 1 1 calc R U . . .
C14 C 0.52288(12) 0.27115(7) 0.99922(11) 0.0256(2) Uani 1 1 d . . . . .
H14A H 0.4612 0.2278 0.9886 0.038 Uiso 1 1 calc R U . . .
H14B H 0.5027 0.3109 1.0479 0.038 Uiso 1 1 calc R U . . .
H14C H 0.6205 0.2552 1.0457 0.038 Uiso 1 1 calc R U . . .
C15 C 0.38057(11) 0.37407(6) 0.59985(10) 0.0192(2) Uani 1 1 d . . . . .
H15 H 0.4707(13) 0.3500(7) 0.6333(12) 0.018(3) Uiso 1 1 d . . . . .
C16 C 0.40867(11) 0.41363(6) 0.41554(10) 0.0188(2) Uani 1 1 d . . . . .
C17 C 0.55266(11) 0.40741(6) 0.46747(10) 0.0216(2) Uani 1 1 d . . . . .
H17A H 0.6043 0.3982 0.5568 0.026 Uiso 1 1 calc R U . . .
C18 C 0.62192(12) 0.41441(6) 0.39062(11) 0.0229(2) Uani 1 1 d . . . . .
H18A H 0.7206 0.4088 0.4267 0.028 Uiso 1 1 calc R U . . .
C19 C 0.54785(12) 0.42957(6) 0.26158(11) 0.0220(2) Uani 1 1 d . . . . .
C20 C 0.40380(12) 0.43680(7) 0.20919(11) 0.0246(2) Uani 1 1 d . . . . .
H20A H 0.3525 0.4473 0.1203 0.029 Uiso 1 1 calc R U . . .
C21 C 0.33485(12) 0.42880(6) 0.28579(11) 0.0232(2) Uani 1 1 d . . . . .
H21A H 0.2361 0.4337 0.2494 0.028 Uiso 1 1 calc R U . . .
C22 C 0.75114(13) 0.42113(8) 0.22639(13) 0.0343(3) Uani 1 1 d . . . . .
H22A H 0.7817 0.4289 0.1584 0.051 Uiso 1 1 calc R U . . .
H22B H 0.7651 0.3680 0.2535 0.051 Uiso 1 1 calc R U . . .
H22C H 0.8060 0.4536 0.2998 0.051 Uiso 1 1 calc R U . . .

loop_
_atom_site_aniso_label
_atom_site_aniso_U_11
_atom_site_aniso_U_22
_atom_site_aniso_U_33
_atom_site_aniso_U_23
_atom_site_aniso_U_13
_atom_site_aniso_U_12
O1 0.0216(4) 0.0273(4) 0.0208(4) 0.0068(3) 0.0109(3) 0.0057(3)
O2 0.0178(4) 0.0316(4) 0.0281(4) 0.0105(3) 0.0117(3) 0.0064(3)
O3 0.0304(4) 0.0382(5) 0.0273(4) -0.0020(3) 0.0206(4) -0.0033(4)
N1 0.0209(4) 0.0208(4) 0.0210(4) -0.0003(3) 0.0124(4) 0.0004(3)
C1 0.0194(5) 0.0179(5) 0.0186(5) 0.0004(4) 0.0088(4) -0.0002(4)
C2 0.0150(5) 0.0200(5) 0.0221(5) -0.0004(4) 0.0085(4) 0.0007(4)
C3 0.0186(5) 0.0172(5) 0.0213(5) -0.0020(4) 0.0117(4) -0.0018(4)
C4 0.0202(5) 0.0182(5) 0.0191(5) 0.0014(4) 0.0099(4) 0.0008(4)
C5 0.0181(5) 0.0169(5) 0.0204(5) -0.0006(4) 0.0095(4) 0.0001(4)
C6 0.0184(5) 0.0177(5) 0.0195(5) -0.0006(4) 0.0102(4) -0.0007(4)
C7 0.0204(5) 0.0217(5) 0.0247(5) 0.0003(4) 0.0145(4) 0.0001(4)
C8 0.0327(6) 0.0266(6) 0.0366(6) -0.0007(5) 0.0240(5) 0.0042(5)
C9 0.0246(6) 0.0329(6) 0.0325(6) -0.0021(5) 0.0169(5) -0.0065(5)
C10 0.0297(6) 0.0312(6) 0.0291(6) 0.0065(5) 0.0201(5) 0.0024(5)
C11 0.0183(5) 0.0214(5) 0.0226(5) 0.0029(4) 0.0109(4) 0.0022(4)
C12 0.0202(5) 0.0271(6) 0.0240(5) 0.0009(4) 0.0101(4) -0.0015(4)
C13 0.0258(6) 0.0232(6) 0.0333(6) 0.0019(4) 0.0161(5) 0.0051(4)
C14 0.0214(5) 0.0297(6) 0.0258(5) 0.0091(4) 0.0104(4) 0.0054(4)
C15 0.0190(5) 0.0179(5) 0.0224(5) -0.0008(4) 0.0107(4) 0.0001(4)
C16 0.0221(5) 0.0165(5) 0.0222(5) 0.0001(4) 0.0137(4) 0.0007(4)
C17 0.0213(5) 0.0239(5) 0.0196(5) -0.0005(4) 0.0090(4) -0.0022(4)
C18 0.0203(5) 0.0246(5) 0.0258(5) -0.0028(4) 0.0118(4) -0.0034(4)
C19 0.0277(6) 0.0196(5) 0.0251(5) -0.0032(4) 0.0176(5) -0.0031(4)
C20 0.0274(6) 0.0280(6) 0.0203(5) 0.0034(4) 0.0122(4) 0.0037(4)
C21 0.0214(5) 0.0257(6) 0.0245(5) 0.0034(4) 0.0118(4) 0.0046(4)
C22 0.0272(6) 0.0487(8) 0.0353(7) -0.0127(6) 0.0213(5) -0.0106(5)

loop_
_atom_type_symbol
_atom_type_description
_atom_type_scat_dispersion_real
_atom_type_scat_dispersion_imag
_atom_type_scat_source
C C 0.0033 0.0016 'International Tables Vol C Tables 4.2.6.8 and 6.1.1.4'
H H 0.0000 0.0000 'International Tables Vol C Tables 4.2.6.8 and 6.1.1.4'
N N 0.0061 0.0033 'International Tables Vol C Tables 4.2.6.8 and 6.1.1.4'
O O 0.0106 0.0060 'International Tables Vol C Tables 4.2.6.8 and 6.1.1.4'

loop_
_geom_angle_atom_site_label_1
_geom_angle_atom_site_label_2
_geom_angle_atom_site_label_3
_geom_angle
_geom_angle_site_symmetry_1
_geom_angle_site_symmetry_3
_geom_angle_publ_flag
C1 O1 H1 101.8(12) . . ?
C2 O2 H2 108.5(12) . . ?
C19 O3 C22 116.57(10) . . ?
C15 N1 C16 123.51(9) . . ?
C15 N1 H1 103.0(11) . . ?
C16 N1 H1 133.4(11) . . ?
O1 C1 C2 116.74(9) . . ?
O1 C1 C6 122.55(9) . . ?
C2 C1 C6 120.71(9) . . ?
O2 C2 C3 121.50(9) . . ?
O2 C2 C1 117.43(9) . . ?
C3 C2 C1 121.03(9) . . ?
C2 C3 C4 117.14(9) . . ?
C2 C3 C7 121.37(9) . . ?
C4 C3 C7 121.49(9) . . ?
C5 C4 C3 124.76(9) . . ?
C5 C4 H4A 117.6 . . ?
C3 C4 H4A 117.6 . . ?
C4 C5 C6 117.16(9) . . ?
C4 C5 C11 119.60(9) . . ?
C6 C5 C11 123.17(9) . . ?
C1 C6 C5 119.05(9) . . ?
C1 C6 C15 117.25(9) . . ?
C5 C6 C15 123.66(9) . . ?
C10 C7 C3 112.38(9) . . ?
C10 C7 C9 107.61(9) . . ?
C3 C7 C9 108.97(9) . . ?
C10 C7 C8 107.38(9) . . ?
C3 C7 C8 109.96(9) . . ?
C9 C7 C8 110.51(9) . . ?
C7 C8 H8A 109.5 . . ?
C7 C8 H8B 109.5 . . ?
H8A C8 H8B 109.5 . . ?
C7 C8 H8C 109.5 . . ?
H8A C8 H8C 109.5 . . ?
H8B C8 H8C 109.5 . . ?
C7 C9 H9A 109.5 . . ?
C7 C9 H9B 109.5 . . ?
H9A C9 H9B 109.5 . . ?
C7 C9 H9C 109.5 . . ?
H9A C9 H9C 109.5 . . ?
H9B C9 H9C 109.5 . . ?
C7 C10 H10A 109.5 . . ?
C7 C10 H10B 109.5 . . ?
H10A C10 H10B 109.5 . . ?
C7 C10 H10C 109.5 . . ?
H10A C10 H10C 109.5 . . ?
H10B C10 H10C 109.5 . . ?
C14 C11 C12 105.93(9) . . ?
C14 C11 C5 111.37(9) . . ?
C12 C11 C5 109.67(9) . . ?
C14 C11 C13 106.16(9) . . ?
C12 C11 C13 110.80(9) . . ?
C5 C11 C13 112.66(9) . . ?
C11 C12 H12A 109.5 . . ?
C11 C12 H12B 109.5 . . ?
H12A C12 H12B 109.5 . . ?
C11 C12 H12C 109.5 . . ?
H12A C12 H12C 109.5 . . ?
H12B C12 H12C 109.5 . . ?
C11 C13 H13A 109.5 . . ?
C11 C13 H13B 109.5 . . ?
H13A C13 H13B 109.5 . . ?
C11 C13 H13C 109.5 . . ?
H13A C13 H13C 109.5 . . ?
H13B C13 H13C 109.5 . . ?
C11 C14 H14A 109.5 . . ?
C11 C14 H14B 109.5 . . ?
H14A C14 H14B 109.5 . . ?
C11 C14 H14C 109.5 . . ?
H14A C14 H14C 109.5 . . ?
H14B C14 H14C 109.5 . . ?
N1 C15 C6 122.01(10) . . ?
N1 C15 H15 119.7(7) . . ?
C6 C15 H15 118.2(7) . . ?
C17 C16 C21 119.14(10) . . ?
C17 C16 N1 122.99(10) . . ?
C21 C16 N1 117.86(10) . . ?
C18 C17 C16 120.58(10) . . ?
C18 C17 H17A 119.7 . . ?
C16 C17 H17A 119.7 . . ?
C19 C18 C17 119.97(10) . . ?
C19 C18 H18A 120.0 . . ?
C17 C18 H18A 120.0 . . ?
O3 C19 C18 124.18(10) . . ?
O3 C19 C20 116.04(10) . . ?
C18 C19 C20 119.77(10) . . ?
C21 C20 C19 120.11(10) . . ?
C21 C20 H20A 119.9 . . ?
C19 C20 H20A 119.9 . . ?
C20 C21 C16 120.41(10) . . ?
C20 C21 H21A 119.8 . . ?
C16 C21 H21A 119.8 . . ?
O3 C22 H22A 109.5 . . ?
O3 C22 H22B 109.5 . . ?
H22A C22 H22B 109.5 . . ?
O3 C22 H22C 109.5 . . ?
H22A C22 H22C 109.5 . . ?
H22B C22 H22C 109.5 . . ?

loop_
_geom_bond_atom_site_label_1
_geom_bond_atom_site_label_2
_geom_bond_distance
_geom_bond_site_symmetry_2
_geom_bond_publ_flag
O1 C1 1.3257(13) . ?
O1 H1 1.25(3) . ?
O2 C2 1.3629(12) . ?
O2 H2 0.881(18) . ?
O3 C19 1.3604(13) . ?
O3 C22 1.4210(15) . ?
N1 C15 1.2905(14) . ?
N1 C16 1.4098(13) . ?
N1 H1 1.29(3) . ?
C1 C2 1.4019(14) . ?
C1 C6 1.4121(14) . ?
C2 C3 1.3737(15) . ?
C3 C4 1.4081(14) . ?
C3 C7 1.5276(14) . ?
C4 C5 1.3757(14) . ?
C4 H4A 0.9500 . ?
C5 C6 1.4253(14) . ?
C5 C11 1.5352(14) . ?
C6 C15 1.4328(14) . ?
C7 C10 1.5229(15) . ?
C7 C9 1.5299(16) . ?
C7 C8 1.5312(15) . ?
C8 H8A 0.9800 . ?
C8 H8B 0.9800 . ?
C8 H8C 0.9800 . ?
C9 H9A 0.9800 . ?
C9 H9B 0.9800 . ?
C9 H9C 0.9800 . ?
C10 H10A 0.9800 . ?
C10 H10B 0.9800 . ?
C10 H10C 0.9800 . ?
C11 C14 1.5297(15) . ?
C11 C12 1.5348(15) . ?
C11 C13 1.5371(15) . ?
C12 H12A 0.9800 . ?
C12 H12B 0.9800 . ?
C12 H12C 0.9800 . ?
C13 H13A 0.9800 . ?
C13 H13B 0.9800 . ?
C13 H13C 0.9800 . ?
C14 H14A 0.9800 . ?
C14 H14B 0.9800 . ?
C14 H14C 0.9800 . ?
C15 H15 0.963(13) . ?
C16 C17 1.3838(15) . ?
C16 C21 1.3851(15) . ?
C17 C18 1.3813(15) . ?
C17 H17A 0.9500 . ?
C18 C19 1.3784(16) . ?
C18 H18A 0.9500 . ?
C19 C20 1.3857(16) . ?
C20 C21 1.3778(15) . ?
C20 H20A 0.9500 . ?
C21 H21A 0.9500 . ?
C22 H22A 0.9800 . ?
C22 H22B 0.9800 . ?
C22 H22C 0.9800 . ?

loop_
_geom_hbond_atom_site_label_D
_geom_hbond_atom_site_label_H
_geom_hbond_atom_site_label_A
_geom_hbond_distance_DH
_geom_hbond_distance_HA
_geom_hbond_distance_DA
_geom_hbond_angle_DHA
_geom_hbond_site_symmetry_A
O1 H1 N1 1.25(3) 1.29(3) 2.4718(11) 153(2) .
O2 H2 O1 0.881(18) 2.165(17) 2.6262(11) 112.1(14) .
O2 H2 O1 0.881(18) 1.963(19) 2.7286(11) 144.6(16) 3_566
C18 H18A O2 0.95 2.53 3.3580(14) 146.1 1_655
